data_4342660
loop_
_publ_author_name
'Rinck, Julia'
'Lan, Yanhua'
'Anson, Christopher E.'
'Powell, Annie K.'

_publ_section_title
;
 [In Process Citation].
;
_journal_issue 7
_journal_name_full 'Inorganic chemistry'
_journal_page_first 3107
_journal_page_last 3117
_journal_paper_doi 10.1021/ic502930p
_journal_volume 54
_journal_year 2015
_chemical_formula_moiety 'C64 H128.64 Cr3 Dy3 N4.08 O26.64'
_chemical_formula_sum 'C64 H128.64 Cr3 Dy3 N4.08 O26.64'
_chemical_formula_weight 2025.21
_chemical_name_systematic
; 
 ? 
;
_space_group_IT_number 14
_symmetry_cell_setting monoclinic
_symmetry_space_group_name_Hall '-P 2yn'
_symmetry_space_group_name_H-M 'P 1 21/n 1'
_atom_sites_solution_hydrogens geom
_atom_sites_solution_primary direct
_atom_sites_solution_secondary difmap
_audit_creation_method SHELXL-97
_cell_angle_alpha 90.00
_cell_angle_beta 90.682(5)
_cell_angle_gamma 90.00
_cell_formula_units_Z 4
_cell_length_a 16.7589(9)
_cell_length_b 17.6193(12)
_cell_length_c 29.0508(18)
_cell_measurement_reflns_used 22644
_cell_measurement_temperature 150(2)
_cell_measurement_theta_max 27.33
_cell_measurement_theta_min 1.35
_cell_volume 8577.5(9)
_computing_cell_refinement 'X-Area 1.38 (Stoe & Cie GmbH, 2006)'
_computing_data_collection 'WinXpose 1.6.8 (Stoe & Cie GmbH, 2004)'
_computing_data_reduction 'X-Area 1.38 (Stoe & Cie GmbH, 2006)'
_computing_molecular_graphics 'Diamond 2.1 (Crystal Impact, 1998)'
_computing_publication_material 'SHELXTL 6.14 (BrukerAXS Inc., 2003)'
_computing_structure_refinement 'SHELXTL 6.14 (BrukerAXS Inc., 2003)'
_computing_structure_solution 'SHELXTL 6.14 (BrukerAXS Inc., 2003)'
_diffrn_ambient_temperature 150(2)
_diffrn_detector_area_resol_mean 6.667
_diffrn_measured_fraction_theta_full 0.960
_diffrn_measured_fraction_theta_max 0.946
_diffrn_measurement_device_type 'Stoe IPDS II'
_diffrn_measurement_method 'area detector'
_diffrn_radiation_monochromator graphite
_diffrn_radiation_source 'rotating anode'
_diffrn_radiation_type MoK\a
_diffrn_radiation_wavelength 0.71073
_diffrn_reflns_av_R_equivalents 0.0643
_diffrn_reflns_av_sigmaI/netI 0.0793
_diffrn_reflns_limit_h_max 21
_diffrn_reflns_limit_h_min -21
_diffrn_reflns_limit_k_max 17
_diffrn_reflns_limit_k_min -22
_diffrn_reflns_limit_l_max 36
_diffrn_reflns_limit_l_min -36
_diffrn_reflns_number 43690
_diffrn_reflns_theta_full 25.00
_diffrn_reflns_theta_max 26.81
_diffrn_reflns_theta_min 2.61
_exptl_absorpt_coefficient_mu 3.017
_exptl_absorpt_correction_T_max 0.557
_exptl_absorpt_correction_T_min 0.500
_exptl_absorpt_correction_type multi-scan
_exptl_absorpt_process_details
;
XPREP in SHELXTL 6.14 (BrukerAXS Inc., 2003)
;
_exptl_crystal_colour pink
_exptl_crystal_density_diffrn 1.568
_exptl_crystal_density_method 'not measured'
_exptl_crystal_description block
_exptl_crystal_F_000 4097
_exptl_crystal_size_max 0.26
_exptl_crystal_size_mid 0.24
_exptl_crystal_size_min 0.23
_refine_diff_density_max 1.260
_refine_diff_density_min -2.177
_refine_diff_density_rms 0.195
_refine_ls_extinction_method none
_refine_ls_goodness_of_fit_ref 0.962
_refine_ls_hydrogen_treatment mixed
_refine_ls_matrix_type full
_refine_ls_number_parameters 904
_refine_ls_number_reflns 17376
_refine_ls_number_restraints 81
_refine_ls_restrained_S_all 0.962
_refine_ls_R_factor_all 0.0976
_refine_ls_R_factor_gt 0.0616
_refine_ls_shift/su_max 0.001
_refine_ls_shift/su_mean 0.000
_refine_ls_structure_factor_coef Fsqd
_refine_ls_weighting_details 'calc w=1/[\s^2^(Fo^2^)+(0.0891P)^2^+0.0000P] where P=(Fo^2^+2Fc^2^)/3'
_refine_ls_weighting_scheme calc
_refine_ls_wR_factor_gt 0.1387
_refine_ls_wR_factor_ref 0.1526
_reflns_number_gt 11236
_reflns_number_total 17376
_reflns_threshold_expression >2sigma(I)
_cod_data_source_file ic502930p_si_002.cif
_cod_data_source_block jr531n
_cod_depositor_comments 'Adding full bibliography for 4342656--4342666.cif.'
_cod_original_sg_symbol_H-M 'P 21/n'
_cod_database_code 4342660

loop_
_symmetry_equiv_pos_as_xyz
'x, y, z'
'-x+1/2, y+1/2, -z+1/2'
'-x, -y, -z'
'x-1/2, -y-1/2, z-1/2'

loop_
_atom_site_label
_atom_site_type_symbol
_atom_site_fract_x
_atom_site_fract_y
_atom_site_fract_z
_atom_site_U_iso_or_equiv
_atom_site_adp_type
_atom_site_occupancy
_atom_site_symmetry_multiplicity
_atom_site_calc_flag
_atom_site_refinement_flags
_atom_site_disorder_assembly
_atom_site_disorder_group
Dy1 Dy 0.40317(2) 0.29932(2) 0.126059(12) 0.03315(10) Uani 1 1 d . . .
Dy2 Dy 0.58376(2) 0.30769(2) 0.217919(12) 0.03150(10) Uani 1 1 d . . .
Dy3 Dy 0.35964(2) 0.29222(2) 0.260566(12) 0.03122(10) Uani 1 1 d D . .
Cr1 Cr 0.58761(8) 0.36305(8) 0.10838(4) 0.0345(3) Uani 1 1 d . . .
Cr2 Cr 0.51715(8) 0.35070(8) 0.32217(4) 0.0348(3) Uani 1 1 d . . .
Cr3 Cr 0.23314(8) 0.34407(8) 0.17712(5) 0.0347(3) Uani 1 1 d . . .
O1A O 0.4460(8) 0.3400(6) 0.2010(4) 0.0293(17) Uiso 0.64 1 d P A 1
H1A H 0.4420 0.3966 0.2016 0.035 Uiso 0.64 1 calc PR A 1
N11B N 0.4470(17) 0.3556(13) 0.2051(9) 0.0293(17) Uiso 0.36 1 d PD A 2
N12B N 0.4462(14) 0.4233(10) 0.2073(7) 0.044(5) Uiso 0.36 1 d PD A 2
N13B N 0.444(2) 0.4903(17) 0.2098(10) 0.074(8) Uiso 0.36 1 d PD A 2
O2 O 0.5418(3) 0.2769(3) 0.14063(18) 0.0325(12) Uani 1 1 d . A .
H2 H 0.5611 0.2265 0.1296 0.039 Uiso 1 1 calc R . .
O3 O 0.4977(3) 0.2696(3) 0.27830(17) 0.0311(12) Uani 1 1 d . A .
H3 H 0.5090 0.2177 0.2907 0.037 Uiso 1 1 calc R . .
O4 O 0.3125(4) 0.2638(3) 0.18445(18) 0.0348(13) Uani 1 1 d . A .
H4 H 0.2905 0.2114 0.1808 0.042 Uiso 1 1 calc R . .
N1 N 0.6190(5) 0.4718(4) 0.0827(2) 0.0422(18) Uani 1 1 d . A .
C1 C 0.6631(8) 0.5061(7) 0.1223(3) 0.063(3) Uani 1 1 d . . .
H1B H 0.6648 0.5619 0.1186 0.076 Uiso 1 1 calc R A .
H1C H 0.7187 0.4871 0.1229 0.076 Uiso 1 1 calc R . .
C2 C 0.6235(9) 0.4865(7) 0.1667(3) 0.072(4) Uani 1 1 d . A .
H2A H 0.6592 0.5001 0.1928 0.086 Uiso 1 1 calc R . .
H2B H 0.5737 0.5164 0.1696 0.086 Uiso 1 1 calc R . .
O5 O 0.6054(4) 0.4089(3) 0.16872(18) 0.0382(14) Uani 1 1 d . A .
C3 C 0.5406(7) 0.5129(6) 0.0740(4) 0.055(3) Uani 1 1 d . . .
H3A H 0.5289 0.5467 0.1003 0.066 Uiso 1 1 calc R A .
H3B H 0.5448 0.5446 0.0459 0.066 Uiso 1 1 calc R . .
C4 C 0.4752(6) 0.4571(6) 0.0680(3) 0.052(3) Uani 1 1 d . A .
H4A H 0.4231 0.4835 0.0684 0.062 Uiso 1 1 calc R . .
H4B H 0.4803 0.4311 0.0379 0.062 Uiso 1 1 calc R . .
O6 O 0.4787(4) 0.4038(3) 0.10353(18) 0.0359(13) Uani 1 1 d . A .
C5 C 0.6674(7) 0.4653(6) 0.0406(3) 0.052(3) Uani 1 1 d . . .
H5A H 0.6332 0.4437 0.0158 0.063 Uiso 1 1 calc R A .
H5B H 0.7109 0.4286 0.0467 0.063 Uiso 1 1 calc R . .
C6 C 0.7045(7) 0.5387(7) 0.0226(3) 0.058(3) Uani 1 1 d . A .
H6A H 0.6615 0.5748 0.0140 0.070 Uiso 1 1 calc R . .
H6B H 0.7372 0.5623 0.0474 0.070 Uiso 1 1 calc R . .
C7 C 0.7565(8) 0.5239(8) -0.0190(4) 0.070(4) Uani 1 1 d . . .
H7A H 0.7287 0.4879 -0.0399 0.084 Uiso 1 1 calc R A .
H7B H 0.7640 0.5721 -0.0360 0.084 Uiso 1 1 calc R . .
C8 C 0.8378(9) 0.4916(8) -0.0061(4) 0.076(4) Uani 1 1 d . A .
H8A H 0.8683 0.4821 -0.0341 0.114 Uiso 1 1 calc R . .
H8B H 0.8309 0.4438 0.0106 0.114 Uiso 1 1 calc R . .
H8C H 0.8667 0.5279 0.0134 0.114 Uiso 1 1 calc R . .
N2 N 0.5278(5) 0.4564(5) 0.3568(2) 0.0403(17) Uani 1 1 d . A .
C9 C 0.5705(8) 0.5073(6) 0.3240(3) 0.055(3) Uani 1 1 d . . .
H9A H 0.5311 0.5393 0.3073 0.066 Uiso 0.63 1 calc PR A 1
H9B H 0.6069 0.5412 0.3414 0.066 Uiso 0.63 1 calc PR A 1
H9C H 0.6280 0.5078 0.3321 0.066 Uiso 0.37 1 calc PR A 2
H9D H 0.5500 0.5596 0.3274 0.066 Uiso 0.37 1 calc PR A 2
C10A C 0.6171(11) 0.4624(10) 0.2902(6) 0.051(4) Uani 0.63 1 d P A 1
H10A H 0.6344 0.4959 0.2649 0.061 Uiso 0.63 1 calc PR A 1
H10B H 0.6654 0.4416 0.3055 0.061 Uiso 0.63 1 calc PR A 1
C10B C 0.5609(19) 0.4833(16) 0.2745(9) 0.047(6) Uiso 0.37 1 d P A 2
H10C H 0.5071 0.4973 0.2628 0.057 Uiso 0.37 1 calc PR A 2
H10D H 0.6011 0.5091 0.2553 0.057 Uiso 0.37 1 calc PR A 2
O7 O 0.5714(4) 0.4031(4) 0.27226(18) 0.0379(13) Uani 1 1 d . A .
C11 C 0.4432(6) 0.4797(7) 0.3640(3) 0.054(3) Uani 1 1 d . . .
H11A H 0.4408 0.5346 0.3709 0.064 Uiso 1 1 calc R A .
H11B H 0.4210 0.4517 0.3905 0.064 Uiso 1 1 calc R . .
C12 C 0.3934(7) 0.4624(7) 0.3205(4) 0.061(3) Uani 1 1 d . A .
H12A H 0.3359 0.4636 0.3279 0.074 Uiso 1 1 calc R . .
H12B H 0.4034 0.5017 0.2969 0.074 Uiso 1 1 calc R . .
O8 O 0.4134(4) 0.3906(3) 0.30301(19) 0.0385(13) Uani 1 1 d . A .
C13 C 0.5717(7) 0.4502(6) 0.4017(3) 0.054(3) Uani 1 1 d . . .
H13A H 0.6283 0.4381 0.3955 0.065 Uiso 1 1 calc R A .
H13B H 0.5492 0.4072 0.4193 0.065 Uiso 1 1 calc R . .
C14 C 0.5688(9) 0.5221(8) 0.4321(4) 0.070(3) Uani 1 1 d . A .
H14A H 0.5834 0.5669 0.4134 0.084 Uiso 1 1 calc R . .
H14B H 0.5137 0.5296 0.4431 0.084 Uiso 1 1 calc R . .
C15 C 0.6260(13) 0.5164(9) 0.4739(4) 0.097(6) Uani 1 1 d . . .
H15A H 0.6122 0.5563 0.4965 0.117 Uiso 1 1 calc R A .
H15B H 0.6186 0.4665 0.4890 0.117 Uiso 1 1 calc R . .
C16 C 0.7142(15) 0.5253(15) 0.4607(8) 0.161(10) Uani 1 1 d . A .
H16A H 0.7479 0.5206 0.4883 0.242 Uiso 1 1 calc R . .
H16B H 0.7223 0.5752 0.4467 0.242 Uiso 1 1 calc R . .
H16C H 0.7284 0.4856 0.4386 0.242 Uiso 1 1 calc R . .
N3 N 0.1733(5) 0.4493(4) 0.1742(3) 0.0418(18) Uani 1 1 d . A .
C17 C 0.1607(6) 0.4667(6) 0.2233(3) 0.047(2) Uani 1 1 d . . .
H17A H 0.1186 0.4334 0.2358 0.056 Uiso 1 1 calc R A .
H17B H 0.1432 0.5201 0.2268 0.056 Uiso 1 1 calc R . .
C18 C 0.2382(7) 0.4542(6) 0.2496(4) 0.057(3) Uani 1 1 d . A .
H18A H 0.2732 0.4991 0.2458 0.069 Uiso 1 1 calc R . .
H18B H 0.2270 0.4485 0.2828 0.069 Uiso 1 1 calc R . .
O9 O 0.2784(3) 0.3881(3) 0.23338(19) 0.0362(13) Uani 1 1 d . A .
C19 C 0.2293(6) 0.5027(6) 0.1506(4) 0.054(3) Uani 1 1 d . . .
H19A H 0.2085 0.5133 0.1193 0.065 Uiso 1 1 calc R A .
H19B H 0.2307 0.5512 0.1677 0.065 Uiso 1 1 calc R . .
C20 C 0.3119(7) 0.4727(6) 0.1473(4) 0.060(3) Uani 1 1 d . A .
H20A H 0.3402 0.4996 0.1224 0.072 Uiso 1 1 calc R . .
H20B H 0.3411 0.4822 0.1765 0.072 Uiso 1 1 calc R . .
O10 O 0.3112(4) 0.3950(3) 0.1381(2) 0.0378(13) Uani 1 1 d . A .
C21 C 0.0965(5) 0.4473(6) 0.1486(3) 0.043(2) Uani 1 1 d . . .
H21A H 0.0625 0.4077 0.1625 0.051 Uiso 1 1 calc R A .
H21B H 0.1072 0.4318 0.1165 0.051 Uiso 1 1 calc R . .
C22 C 0.0498(6) 0.5215(6) 0.1475(4) 0.053(2) Uani 1 1 d . A .
H22A H 0.0285 0.5319 0.1785 0.063 Uiso 1 1 calc R . .
H22B H 0.0862 0.5635 0.1394 0.063 Uiso 1 1 calc R . .
C23 C -0.0189(8) 0.5189(8) 0.1128(4) 0.067(3) Uani 1 1 d . . .
H23A H -0.0546 0.4761 0.1205 0.080 Uiso 1 1 calc R A .
H23B H 0.0026 0.5094 0.0817 0.080 Uiso 1 1 calc R . .
C24 C -0.0678(10) 0.5926(9) 0.1119(5) 0.092(5) Uani 1 1 d . A .
H24A H -0.1117 0.5877 0.0895 0.138 Uiso 1 1 calc R . .
H24B H -0.0333 0.6350 0.1029 0.138 Uiso 1 1 calc R . .
H24C H -0.0894 0.6023 0.1425 0.138 Uiso 1 1 calc R . .
O11 O 0.6982(4) 0.3265(4) 0.10853(19) 0.0406(14) Uani 1 1 d . A .
O12 O 0.7068(4) 0.2845(4) 0.1820(2) 0.0442(16) Uani 1 1 d . A .
C25 C 0.7370(5) 0.2992(6) 0.1436(3) 0.040(2) Uani 1 1 d . . .
C26 C 0.8261(6) 0.2839(7) 0.1377(4) 0.053(3) Uani 1 1 d . A .
C27 C 0.8478(8) 0.2063(9) 0.1553(7) 0.109(7) Uani 1 1 d . . .
H27A H 0.8222 0.1677 0.1359 0.163 Uiso 1 1 calc R A .
H27B H 0.8295 0.2008 0.1871 0.163 Uiso 1 1 calc R . .
H27C H 0.9058 0.1998 0.1545 0.163 Uiso 1 1 calc R . .
C28 C 0.8704(9) 0.3387(12) 0.1704(7) 0.113(6) Uani 1 1 d . . .
H28A H 0.9281 0.3308 0.1679 0.170 Uiso 1 1 calc R A .
H28B H 0.8541 0.3291 0.2022 0.170 Uiso 1 1 calc R . .
H28C H 0.8574 0.3912 0.1620 0.170 Uiso 1 1 calc R . .
C29 C 0.8526(10) 0.2980(17) 0.0894(5) 0.171(14) Uani 1 1 d . . .
H29A H 0.8250 0.2628 0.0685 0.256 Uiso 1 1 calc R A .
H29B H 0.9103 0.2901 0.0875 0.256 Uiso 1 1 calc R . .
H29C H 0.8398 0.3503 0.0806 0.256 Uiso 1 1 calc R . .
O13 O 0.5777(4) 0.3158(4) 0.04734(19) 0.0411(14) Uani 1 1 d . A .
O14 O 0.4512(4) 0.2719(4) 0.05041(19) 0.0460(16) Uani 1 1 d . A .
C30 C 0.5159(6) 0.2816(5) 0.0308(3) 0.041(2) Uani 1 1 d . . .
C31 C 0.5284(7) 0.2470(7) -0.0169(3) 0.055(3) Uani 1 1 d . A .
C32 C 0.5766(11) 0.1736(8) -0.0095(5) 0.090(5) Uani 1 1 d . . .
H32A H 0.5862 0.1493 -0.0392 0.135 Uiso 1 1 calc R A .
H32B H 0.5466 0.1389 0.0102 0.135 Uiso 1 1 calc R . .
H32C H 0.6279 0.1858 0.0054 0.135 Uiso 1 1 calc R . .
C33 C 0.5788(9) 0.2989(8) -0.0469(4) 0.075(4) Uani 1 1 d . . .
H33A H 0.5497 0.3461 -0.0529 0.112 Uiso 1 1 calc R A .
H33B H 0.5900 0.2734 -0.0761 0.112 Uiso 1 1 calc R . .
H33C H 0.6292 0.3104 -0.0309 0.112 Uiso 1 1 calc R . .
C34 C 0.4496(9) 0.2314(16) -0.0396(5) 0.160(12) Uani 1 1 d . . .
H34A H 0.4205 0.2792 -0.0438 0.240 Uiso 1 1 calc R A .
H34B H 0.4185 0.1972 -0.0201 0.240 Uiso 1 1 calc R . .
H34C H 0.4582 0.2076 -0.0696 0.240 Uiso 1 1 calc R . .
O15 O 0.6202(4) 0.3105(4) 0.3456(2) 0.0437(15) Uani 1 1 d . A .
O16 O 0.6737(4) 0.2765(4) 0.27819(19) 0.0446(16) Uani 1 1 d . A .
C35 C 0.6775(6) 0.2860(6) 0.3206(3) 0.044(2) Uani 1 1 d . . .
C36 C 0.7563(5) 0.2699(6) 0.3463(3) 0.047(2) Uani 1 1 d D A .
C37A C 0.7407(11) 0.2099(9) 0.3830(5) 0.044(4) Uiso 0.62 1 d PD A 1
H37A H 0.7092 0.2322 0.4078 0.067 Uiso 0.62 1 calc PR A 1
H37B H 0.7917 0.1915 0.3955 0.067 Uiso 0.62 1 calc PR A 1
H37C H 0.7112 0.1674 0.3692 0.067 Uiso 0.62 1 calc PR A 1
C38A C 0.7791(12) 0.3419(9) 0.3754(6) 0.060(4) Uiso 0.62 1 d PD A 1
H38A H 0.7308 0.3635 0.3890 0.090 Uiso 0.62 1 calc PR A 1
H38B H 0.8039 0.3798 0.3555 0.090 Uiso 0.62 1 calc PR A 1
H38C H 0.8167 0.3275 0.4000 0.090 Uiso 0.62 1 calc PR A 1
C39A C 0.8255(12) 0.2565(15) 0.3146(7) 0.077(6) Uiso 0.62 1 d PD A 1
H39A H 0.8547 0.3041 0.3103 0.115 Uiso 0.62 1 calc PR A 1
H39B H 0.8055 0.2382 0.2848 0.115 Uiso 0.62 1 calc PR A 1
H39C H 0.8613 0.2184 0.3282 0.115 Uiso 0.62 1 calc PR A 1
C37B C 0.744(3) 0.238(3) 0.3945(9) 0.096(14) Uiso 0.38 1 d PD A 2
H37D H 0.7137 0.2745 0.4129 0.144 Uiso 0.38 1 calc PR A 2
H37E H 0.7956 0.2282 0.4092 0.144 Uiso 0.38 1 calc PR A 2
H37F H 0.7136 0.1903 0.3922 0.144 Uiso 0.38 1 calc PR A 2
C38B C 0.819(2) 0.332(2) 0.3414(16) 0.103(13) Uiso 0.38 1 d PD A 2
H38D H 0.8014 0.3774 0.3581 0.155 Uiso 0.38 1 calc PR A 2
H38E H 0.8250 0.3445 0.3088 0.155 Uiso 0.38 1 calc PR A 2
H38F H 0.8697 0.3144 0.3542 0.155 Uiso 0.38 1 calc PR A 2
C39B C 0.804(2) 0.2113(18) 0.3168(11) 0.074(9) Uiso 0.38 1 d PD A 2
H39D H 0.7676 0.1735 0.3038 0.112 Uiso 0.38 1 calc PR A 2
H39E H 0.8440 0.1858 0.3365 0.112 Uiso 0.38 1 calc PR A 2
H39F H 0.8315 0.2379 0.2919 0.112 Uiso 0.38 1 calc PR A 2
O17 O 0.4641(4) 0.3023(4) 0.3754(2) 0.0435(15) Uani 1 1 d . A .
O18 O 0.3574(4) 0.2534(4) 0.33822(18) 0.0443(16) Uani 1 1 d . A .
C40 C 0.3940(6) 0.2709(5) 0.3734(3) 0.041(2) Uani 1 1 d . . .
C41 C 0.3547(6) 0.2579(7) 0.4206(3) 0.051(3) Uani 1 1 d . A .
C42 C 0.3068(8) 0.1842(7) 0.4186(4) 0.070(4) Uani 1 1 d . . .
H42A H 0.2678 0.1869 0.3933 0.106 Uiso 1 1 calc R A .
H42B H 0.2789 0.1770 0.4477 0.106 Uiso 1 1 calc R . .
H42C H 0.3431 0.1415 0.4135 0.106 Uiso 1 1 calc R . .
C43 C 0.2955(9) 0.3220(8) 0.4261(4) 0.076(4) Uani 1 1 d . . .
H43A H 0.2559 0.3200 0.4009 0.114 Uiso 1 1 calc R A .
H43B H 0.3236 0.3707 0.4252 0.114 Uiso 1 1 calc R . .
H43C H 0.2684 0.3168 0.4556 0.114 Uiso 1 1 calc R . .
C44 C 0.4176(9) 0.2594(14) 0.4597(4) 0.120(8) Uani 1 1 d . . .
H44A H 0.4460 0.3081 0.4593 0.181 Uiso 1 1 calc R A .
H44B H 0.4558 0.2180 0.4553 0.181 Uiso 1 1 calc R . .
H44C H 0.3912 0.2532 0.4894 0.181 Uiso 1 1 calc R . .
O19 O 0.1801(4) 0.2998(4) 0.1224(2) 0.0419(14) Uani 1 1 d . A .
O20 O 0.2887(4) 0.2644(4) 0.08300(19) 0.0414(14) Uani 1 1 d . A .
C45 C 0.2139(5) 0.2708(5) 0.0871(3) 0.0356(19) Uani 1 1 d . . .
C46 C 0.1586(6) 0.2410(6) 0.0494(3) 0.048(2) Uani 1 1 d . A .
C47 C 0.2036(10) 0.2220(13) 0.0063(4) 0.127(9) Uani 1 1 d . . .
H47A H 0.2440 0.1834 0.0133 0.191 Uiso 1 1 calc R A .
H47B H 0.2298 0.2678 -0.0052 0.191 Uiso 1 1 calc R . .
H47C H 0.1664 0.2026 -0.0171 0.191 Uiso 1 1 calc R . .
C48 C 0.1138(10) 0.1739(9) 0.0687(5) 0.094(5) Uani 1 1 d . . .
H48A H 0.1514 0.1327 0.0755 0.140 Uiso 1 1 calc R A .
H48B H 0.0740 0.1566 0.0461 0.140 Uiso 1 1 calc R . .
H48C H 0.0870 0.1891 0.0971 0.140 Uiso 1 1 calc R . .
C49 C 0.0928(12) 0.3028(11) 0.0400(6) 0.122(7) Uani 1 1 d . . .
H49A H 0.1178 0.3485 0.0274 0.183 Uiso 1 1 calc R A .
H49B H 0.0661 0.3153 0.0688 0.183 Uiso 1 1 calc R . .
H49C H 0.0536 0.2830 0.0177 0.183 Uiso 1 1 calc R . .
O21 O 0.1508(4) 0.2916(4) 0.2143(2) 0.0403(14) Uani 1 1 d . A .
O22 O 0.2283(3) 0.2484(4) 0.2719(2) 0.0419(15) Uani 1 1 d . A .
C50 C 0.1626(6) 0.2572(5) 0.2529(3) 0.042(2) Uani 1 1 d . . .
C51 C 0.0878(5) 0.2259(5) 0.2768(3) 0.048(2) Uani 1 1 d D A .
C52A C 0.1096(14) 0.1548(11) 0.3047(7) 0.058(5) Uiso 0.55 1 d PD A 1
H52A H 0.1221 0.1131 0.2836 0.087 Uiso 0.55 1 calc PR A 1
H52B H 0.0644 0.1403 0.3239 0.087 Uiso 0.55 1 calc PR A 1
H52C H 0.1562 0.1655 0.3243 0.087 Uiso 0.55 1 calc PR A 1
C53A C 0.0170(11) 0.2118(14) 0.2456(7) 0.063(5) Uiso 0.55 1 d PD A 1
H53A H 0.0311 0.1740 0.2223 0.095 Uiso 0.55 1 calc PR A 1
H53B H 0.0015 0.2593 0.2304 0.095 Uiso 0.55 1 calc PR A 1
H53C H -0.0276 0.1929 0.2638 0.095 Uiso 0.55 1 calc PR A 1
C54A C 0.0703(14) 0.2844(11) 0.3145(6) 0.060(5) Uiso 0.55 1 d PD A 1
H54A H 0.0556 0.3329 0.3003 0.090 Uiso 0.55 1 calc PR A 1
H54B H 0.1180 0.2913 0.3339 0.090 Uiso 0.55 1 calc PR A 1
H54C H 0.0262 0.2662 0.3334 0.090 Uiso 0.55 1 calc PR A 1
C52B C 0.1115(16) 0.1829(15) 0.3196(7) 0.054(6) Uiso 0.45 1 d PD A 2
H52D H 0.1303 0.1322 0.3111 0.081 Uiso 0.45 1 calc PR A 2
H52E H 0.0653 0.1783 0.3398 0.081 Uiso 0.45 1 calc PR A 2
H52F H 0.1544 0.2103 0.3358 0.081 Uiso 0.45 1 calc PR A 2
C53B C 0.0453(18) 0.1776(16) 0.2401(8) 0.071(7) Uiso 0.45 1 d PD A 2
H53D H 0.0846 0.1467 0.2239 0.107 Uiso 0.45 1 calc PR A 2
H53E H 0.0176 0.2109 0.2181 0.107 Uiso 0.45 1 calc PR A 2
H53F H 0.0064 0.1443 0.2550 0.107 Uiso 0.45 1 calc PR A 2
C54B C 0.034(2) 0.2949(15) 0.2841(12) 0.089(9) Uiso 0.45 1 d PD A 2
H54D H 0.0018 0.3038 0.2563 0.134 Uiso 0.45 1 calc PR A 2
H54E H 0.0673 0.3396 0.2905 0.134 Uiso 0.45 1 calc PR A 2
H54F H -0.0010 0.2855 0.3102 0.134 Uiso 0.45 1 calc PR A 2
O23 O 0.4166(4) 0.1692(4) 0.1298(2) 0.0462(16) Uani 1 1 d . A .
O24 O 0.3218(5) 0.1059(5) 0.1679(3) 0.068(2) Uani 1 1 d . A .
C55 C 0.3727(6) 0.1110(6) 0.1367(3) 0.049(2) Uani 1 1 d . . .
C56 C 0.3846(8) 0.0441(6) 0.1051(4) 0.070(4) Uani 1 1 d D A .
C57A C 0.4721(11) 0.0362(15) 0.0920(9) 0.083(7) Uiso 0.58 1 d PD A 1
H57A H 0.4906 0.0837 0.0781 0.124 Uiso 0.58 1 calc PR A 1
H57B H 0.4778 -0.0053 0.0699 0.124 Uiso 0.58 1 calc PR A 1
H57C H 0.5042 0.0252 0.1196 0.124 Uiso 0.58 1 calc PR A 1
C58A C 0.358(2) 0.071(2) 0.0574(8) 0.127(12) Uiso 0.58 1 d PD A 1
H58A H 0.3804 0.1217 0.0516 0.190 Uiso 0.58 1 calc PR A 1
H58B H 0.2999 0.0735 0.0558 0.190 Uiso 0.58 1 calc PR A 1
H58C H 0.3777 0.0356 0.0341 0.190 Uiso 0.58 1 calc PR A 1
C59A C 0.362(2) -0.0317(13) 0.1269(10) 0.104(9) Uiso 0.58 1 d PD A 1
H59A H 0.3845 -0.0347 0.1581 0.156 Uiso 0.58 1 calc PR A 1
H59B H 0.3826 -0.0734 0.1082 0.156 Uiso 0.58 1 calc PR A 1
H59C H 0.3035 -0.0356 0.1283 0.156 Uiso 0.58 1 calc PR A 1
C57B C 0.437(2) 0.057(2) 0.0643(10) 0.080(9) Uiso 0.42 1 d PD A 2
H57D H 0.4412 0.1120 0.0582 0.119 Uiso 0.42 1 calc PR A 2
H57E H 0.4145 0.0318 0.0372 0.119 Uiso 0.42 1 calc PR A 2
H57F H 0.4907 0.0369 0.0708 0.119 Uiso 0.42 1 calc PR A 2
C58B C 0.3086(17) -0.001(2) 0.0972(13) 0.092(10) Uiso 0.42 1 d PD A 2
H58D H 0.2735 0.0262 0.0757 0.138 Uiso 0.42 1 calc PR A 2
H58E H 0.2814 -0.0080 0.1266 0.138 Uiso 0.42 1 calc PR A 2
H58F H 0.3219 -0.0509 0.0843 0.138 Uiso 0.42 1 calc PR A 2
C59B C 0.428(3) -0.014(2) 0.1352(14) 0.123(15) Uiso 0.42 1 d PD A 2
H59D H 0.4820 0.0046 0.1422 0.184 Uiso 0.42 1 calc PR A 2
H59E H 0.4311 -0.0622 0.1189 0.184 Uiso 0.42 1 calc PR A 2
H59F H 0.3987 -0.0206 0.1639 0.184 Uiso 0.42 1 calc PR A 2
O25 O 0.5814(4) 0.1780(4) 0.2106(2) 0.0454(16) Uani 1 1 d . A .
O26 O 0.5331(5) 0.1159(5) 0.2699(3) 0.080(3) Uani 1 1 d . A .
C60 C 0.5768(6) 0.1193(5) 0.2350(4) 0.049(2) Uani 1 1 d D . .
C61A C 0.6246(10) 0.0502(9) 0.2267(6) 0.055(6) Uiso 0.62 1 d PD A 1
C62A C 0.6706(14) 0.0615(14) 0.1806(7) 0.071(6) Uiso 0.62 1 d PD A 1
H62A H 0.6323 0.0714 0.1555 0.107 Uiso 0.62 1 calc PR A 1
H62B H 0.7011 0.0155 0.1737 0.107 Uiso 0.62 1 calc PR A 1
H62C H 0.7072 0.1046 0.1837 0.107 Uiso 0.62 1 calc PR A 1
C63A C 0.5653(14) -0.0182(14) 0.2229(8) 0.089(7) Uiso 0.62 1 d PD A 1
H63A H 0.5281 -0.0097 0.1972 0.134 Uiso 0.62 1 calc PR A 1
H63B H 0.5354 -0.0227 0.2516 0.134 Uiso 0.62 1 calc PR A 1
H63C H 0.5953 -0.0651 0.2177 0.134 Uiso 0.62 1 calc PR A 1
C64A C 0.6864(14) 0.0360(17) 0.2670(7) 0.105(8) Uiso 0.62 1 d PD A 1
H64A H 0.7227 0.0794 0.2695 0.157 Uiso 0.62 1 calc PR A 1
H64B H 0.7171 -0.0101 0.2607 0.157 Uiso 0.62 1 calc PR A 1
H64C H 0.6578 0.0299 0.2960 0.157 Uiso 0.62 1 calc PR A 1
C61B C 0.6334(17) 0.0589(15) 0.2206(10) 0.076(15) Uiso 0.38 1 d PD A 2
C62B C 0.651(2) 0.054(2) 0.1676(9) 0.065(9) Uiso 0.38 1 d PD A 2
H62D H 0.6778 0.1005 0.1577 0.098 Uiso 0.38 1 calc PR A 2
H62E H 0.6001 0.0488 0.1505 0.098 Uiso 0.38 1 calc PR A 2
H62F H 0.6846 0.0101 0.1615 0.098 Uiso 0.38 1 calc PR A 2
C63B C 0.605(3) -0.021(2) 0.2388(14) 0.13(2) Uiso 0.38 1 d PD A 2
H63D H 0.5549 -0.0348 0.2232 0.195 Uiso 0.38 1 calc PR A 2
H63E H 0.5964 -0.0177 0.2721 0.195 Uiso 0.38 1 calc PR A 2
H63F H 0.6458 -0.0588 0.2324 0.195 Uiso 0.38 1 calc PR A 2
C64B C 0.713(3) 0.082(3) 0.2470(13) 0.132(19) Uiso 0.38 1 d PD A 2
H64D H 0.7339 0.1291 0.2341 0.199 Uiso 0.38 1 calc PR A 2
H64E H 0.7527 0.0413 0.2434 0.199 Uiso 0.38 1 calc PR A 2
H64F H 0.7019 0.0890 0.2797 0.199 Uiso 0.38 1 calc PR A 2
O27 O 0.3802(4) 0.1596(4) 0.2503(2) 0.0411(14) Uani 1 1 d D A .
H271 H 0.357(5) 0.134(3) 0.226(2) 0.062 Uiso 1 1 d D . .
H272 H 0.423(4) 0.135(3) 0.260(3) 0.062 Uiso 1 1 d D . .

loop_
_atom_site_aniso_label
_atom_site_aniso_U_11
_atom_site_aniso_U_22
_atom_site_aniso_U_33
_atom_site_aniso_U_23
_atom_site_aniso_U_13
_atom_site_aniso_U_12
Dy1 0.0264(2) 0.0397(2) 0.03340(18) -0.00466(15) 0.00161(14) 0.00080(16)
Dy2 0.0264(2) 0.0353(2) 0.03288(17) 0.00535(15) 0.00214(14) 0.00048(15)
Dy3 0.0252(2) 0.0331(2) 0.03538(18) -0.00005(15) 0.00131(14) 0.00132(15)
Cr1 0.0313(8) 0.0392(8) 0.0330(6) 0.0034(5) 0.0021(5) -0.0019(6)
Cr2 0.0291(8) 0.0429(8) 0.0322(6) 0.0025(5) -0.0002(5) -0.0030(6)
Cr3 0.0266(7) 0.0379(8) 0.0396(6) -0.0016(5) 0.0002(6) 0.0044(5)
O2 0.025(3) 0.036(3) 0.036(3) -0.001(2) 0.004(2) 0.002(2)
O3 0.022(3) 0.038(3) 0.034(3) 0.009(2) 0.005(2) 0.001(2)
O4 0.032(3) 0.036(3) 0.036(3) -0.001(2) 0.003(2) 0.003(2)
N1 0.051(5) 0.040(4) 0.036(3) 0.005(3) 0.007(3) -0.002(3)
C1 0.096(10) 0.052(6) 0.042(5) 0.008(4) 0.005(5) -0.030(6)
C2 0.128(12) 0.049(7) 0.040(5) -0.003(4) 0.014(6) -0.029(7)
O5 0.046(4) 0.032(3) 0.037(3) 0.005(2) 0.001(3) -0.007(3)
C3 0.065(8) 0.047(6) 0.053(5) 0.017(4) 0.003(5) 0.005(5)
C4 0.043(6) 0.063(7) 0.050(5) 0.019(5) 0.004(4) 0.019(5)
O6 0.034(3) 0.038(3) 0.035(3) 0.007(2) 0.002(2) -0.001(3)
C5 0.060(7) 0.059(6) 0.038(4) 0.006(4) 0.014(5) -0.005(5)
C6 0.061(7) 0.067(7) 0.046(5) 0.008(5) 0.009(5) -0.014(6)
C7 0.073(9) 0.082(9) 0.055(6) 0.011(6) 0.012(6) -0.025(7)
C8 0.077(10) 0.090(10) 0.062(7) 0.009(6) 0.018(7) -0.010(7)
N2 0.035(5) 0.051(5) 0.034(3) 0.001(3) -0.002(3) -0.005(3)
C9 0.076(8) 0.045(6) 0.044(5) -0.004(4) -0.001(5) -0.013(5)
C10A 0.051(11) 0.049(9) 0.054(8) -0.005(7) 0.006(8) -0.020(8)
O7 0.036(4) 0.042(3) 0.036(3) 0.002(2) -0.003(3) -0.007(3)
C11 0.043(6) 0.062(7) 0.057(5) -0.025(5) -0.007(5) 0.004(5)
C12 0.055(7) 0.061(7) 0.067(6) -0.026(5) -0.011(5) 0.017(5)
O8 0.036(4) 0.038(3) 0.042(3) -0.010(2) -0.004(3) -0.002(3)
C13 0.068(8) 0.064(7) 0.030(4) -0.001(4) -0.009(4) -0.009(5)
C14 0.084(10) 0.070(8) 0.055(6) -0.008(5) -0.020(6) -0.014(7)
C15 0.161(18) 0.070(9) 0.060(7) -0.011(6) -0.039(9) -0.023(10)
C16 0.14(2) 0.17(2) 0.17(2) -0.029(17) -0.107(18) 0.004(18)
N3 0.039(5) 0.038(4) 0.049(4) -0.006(3) 0.005(3) 0.007(3)
C17 0.041(6) 0.043(5) 0.055(5) -0.007(4) -0.012(4) 0.017(4)
C18 0.058(7) 0.049(6) 0.064(6) -0.020(5) -0.004(5) 0.021(5)
O9 0.026(3) 0.034(3) 0.048(3) -0.004(2) -0.009(3) 0.013(2)
C19 0.039(6) 0.038(5) 0.085(7) 0.004(5) 0.007(5) 0.004(4)
C20 0.062(7) 0.052(6) 0.068(6) -0.006(5) 0.023(6) -0.002(5)
O10 0.034(3) 0.034(3) 0.045(3) -0.002(2) 0.005(3) 0.005(2)
C21 0.026(5) 0.051(6) 0.051(5) 0.002(4) -0.012(4) 0.004(4)
C22 0.041(6) 0.051(6) 0.066(6) 0.000(5) -0.006(5) 0.016(5)
C23 0.051(7) 0.081(9) 0.069(7) 0.010(6) -0.011(6) 0.027(6)
C24 0.074(11) 0.092(11) 0.109(11) 0.003(9) -0.025(8) 0.037(8)
O11 0.033(4) 0.053(4) 0.036(3) 0.006(3) 0.007(3) 0.003(3)
O12 0.025(3) 0.064(4) 0.044(3) 0.012(3) 0.005(3) 0.006(3)
C25 0.024(5) 0.053(6) 0.044(4) 0.004(4) -0.002(4) 0.004(4)
C26 0.025(5) 0.072(7) 0.063(6) 0.008(5) 0.015(5) 0.015(4)
C27 0.046(8) 0.087(11) 0.195(18) 0.052(11) 0.037(10) 0.022(7)
C28 0.048(10) 0.132(16) 0.158(16) -0.040(13) -0.019(10) -0.016(9)
C29 0.058(11) 0.39(4) 0.064(8) 0.058(15) 0.017(8) 0.073(16)
O13 0.035(4) 0.050(4) 0.039(3) 0.000(3) 0.005(3) -0.003(3)
O14 0.036(4) 0.069(5) 0.033(3) -0.013(3) 0.006(3) -0.002(3)
C30 0.034(5) 0.044(5) 0.043(4) -0.002(4) 0.001(4) -0.002(4)
C31 0.048(6) 0.081(8) 0.035(4) -0.016(5) 0.009(4) -0.006(5)
C32 0.131(14) 0.056(8) 0.084(9) -0.013(7) 0.028(9) 0.013(8)
C33 0.090(10) 0.089(10) 0.046(5) 0.003(6) 0.023(6) 0.011(7)
C34 0.040(9) 0.37(4) 0.069(9) -0.097(14) -0.004(7) -0.025(14)
O15 0.033(4) 0.055(4) 0.042(3) 0.015(3) -0.002(3) -0.002(3)
O16 0.030(4) 0.069(5) 0.034(3) 0.009(3) -0.006(3) 0.010(3)
C35 0.040(6) 0.048(6) 0.044(5) 0.011(4) -0.004(4) -0.004(4)
C36 0.021(5) 0.073(7) 0.048(5) 0.015(5) -0.012(4) -0.003(4)
O17 0.034(4) 0.056(4) 0.041(3) 0.005(3) -0.004(3) -0.003(3)
O18 0.040(4) 0.066(4) 0.027(3) 0.007(3) -0.001(3) -0.008(3)
C40 0.043(6) 0.042(5) 0.037(4) 0.005(4) 0.005(4) -0.002(4)
C41 0.041(6) 0.075(7) 0.037(4) 0.001(4) 0.007(4) -0.007(5)
C42 0.071(9) 0.073(8) 0.068(7) 0.014(6) 0.025(6) -0.015(6)
C43 0.080(10) 0.086(9) 0.063(7) 0.000(6) 0.032(7) 0.012(7)
C44 0.060(10) 0.26(2) 0.040(6) 0.041(10) 0.008(6) -0.019(11)
O19 0.030(3) 0.043(4) 0.052(3) -0.003(3) -0.001(3) 0.002(3)
O20 0.031(4) 0.056(4) 0.036(3) -0.010(3) -0.001(3) -0.002(3)
C45 0.033(5) 0.040(5) 0.034(4) 0.003(3) -0.004(4) 0.001(3)
C46 0.038(6) 0.068(7) 0.037(4) -0.001(4) -0.009(4) -0.016(5)
C47 0.079(11) 0.26(3) 0.038(6) -0.048(10) 0.012(6) -0.070(13)
C48 0.102(12) 0.098(11) 0.081(9) -0.021(8) 0.022(8) -0.053(10)
C49 0.099(15) 0.135(17) 0.131(14) 0.004(11) -0.087(12) -0.003(12)
O21 0.024(3) 0.043(4) 0.054(3) 0.001(3) -0.003(3) 0.002(3)
O22 0.014(3) 0.062(4) 0.049(3) 0.004(3) -0.003(3) -0.004(3)
C50 0.030(6) 0.045(5) 0.050(5) -0.001(4) 0.005(4) 0.005(4)
C51 0.022(5) 0.053(6) 0.069(6) -0.003(5) 0.006(4) -0.002(4)
O23 0.040(4) 0.041(4) 0.058(4) -0.008(3) 0.009(3) 0.002(3)
O24 0.072(6) 0.064(5) 0.067(4) -0.025(4) 0.022(4) -0.018(4)
C55 0.041(6) 0.050(6) 0.057(5) -0.016(4) 0.012(5) -0.004(4)
C56 0.089(10) 0.051(7) 0.070(7) -0.017(5) 0.035(7) -0.003(6)
O25 0.054(4) 0.035(3) 0.047(3) 0.006(3) 0.014(3) 0.005(3)
O26 0.071(6) 0.064(5) 0.107(6) 0.049(5) 0.037(5) 0.028(4)
C60 0.044(6) 0.035(5) 0.069(6) 0.003(4) 0.010(5) 0.013(4)
O27 0.034(4) 0.036(3) 0.053(3) 0.000(3) -0.001(3) 0.002(3)

loop_
_atom_type_symbol
_atom_type_description
_atom_type_scat_dispersion_real
_atom_type_scat_dispersion_imag
_atom_type_scat_source
C C 0.0033 0.0016 'International Tables Vol C Tables 4.2.6.8 and 6.1.1.4'
H H 0.0000 0.0000 'International Tables Vol C Tables 4.2.6.8 and 6.1.1.4'
N N 0.0061 0.0033 'International Tables Vol C Tables 4.2.6.8 and 6.1.1.4'
O O 0.0106 0.0060 'International Tables Vol C Tables 4.2.6.8 and 6.1.1.4'
Cr Cr 0.3209 0.6236 'International Tables Vol C Tables 4.2.6.8 and 6.1.1.4'
Dy Dy -0.1892 4.4098 'International Tables Vol C Tables 4.2.6.8 and 6.1.1.4'

loop_
_geom_angle_atom_site_label_1
_geom_angle_atom_site_label_2
_geom_angle_atom_site_label_3
_geom_angle
O23 Dy1 O10 141.5(2)
O23 Dy1 O6 138.2(2)
O10 Dy1 O6 80.3(2)
O23 Dy1 O20 81.0(2)
O10 Dy1 O20 74.4(2)
O6 Dy1 O20 119.9(2)
O23 Dy1 O4 76.5(2)
O10 Dy1 O4 69.6(2)
O6 Dy1 O4 139.7(2)
O20 Dy1 O4 77.7(2)
O23 Dy1 O2 74.5(2)
O10 Dy1 O2 137.9(2)
O6 Dy1 O2 69.5(2)
O20 Dy1 O2 146.5(2)
O4 Dy1 O2 117.31(19)
O23 Dy1 O1A 103.1(3)
O10 Dy1 O1A 80.6(3)
O6 Dy1 O1A 82.0(3)
O20 Dy1 O1A 142.5(3)
O4 Dy1 O1A 67.4(3)
O2 Dy1 O1A 66.9(3)
O23 Dy1 O14 79.0(2)
O10 Dy1 O14 121.1(2)
O6 Dy1 O14 73.3(2)
O20 Dy1 O14 75.0(2)
O4 Dy1 O14 145.7(2)
O2 Dy1 O14 78.0(2)
O1A Dy1 O14 142.5(3)
O23 Dy1 N11B 108.1(6)
O10 Dy1 N11B 76.7(6)
O6 Dy1 N11B 78.3(6)
O20 Dy1 N11B 141.9(6)
O4 Dy1 N11B 69.3(6)
O2 Dy1 N11B 69.0(6)
O14 Dy1 N11B 142.3(6)
O25 Dy2 O7 141.6(2)
O25 Dy2 O5 135.4(2)
O7 Dy2 O5 83.0(2)
O25 Dy2 O12 78.5(2)
O7 Dy2 O12 120.8(2)
O5 Dy2 O12 73.5(2)
O25 Dy2 O16 81.2(3)
O7 Dy2 O16 74.0(2)
O5 Dy2 O16 122.2(2)
O12 Dy2 O16 74.6(2)
O25 Dy2 O3 77.2(2)
O7 Dy2 O3 69.1(2)
O5 Dy2 O3 140.5(2)
O12 Dy2 O3 144.9(2)
O16 Dy2 O3 77.0(2)
O25 Dy2 O2 71.6(2)
O7 Dy2 O2 140.5(2)
O5 Dy2 O2 69.1(2)
O12 Dy2 O2 78.2(2)
O16 Dy2 O2 144.7(2)
O3 Dy2 O2 116.79(19)
O25 Dy2 O1A 101.5(3)
O7 Dy2 O1A 82.8(3)
O5 Dy2 O1A 81.3(3)
O12 Dy2 O1A 141.9(3)
O16 Dy2 O1A 143.5(3)
O3 Dy2 O1A 68.4(3)
O2 Dy2 O1A 66.2(3)
O25 Dy2 N11B 108.2(6)
O7 Dy2 N11B 76.4(6)
O5 Dy2 N11B 78.2(6)
O12 Dy2 N11B 143.9(6)
O16 Dy2 N11B 140.9(6)
O3 Dy2 N11B 68.8(6)
O2 Dy2 N11B 71.0(6)
O9 Dy3 O8 81.8(2)
O9 Dy3 O18 121.6(2)
O8 Dy3 O18 73.5(2)
O9 Dy3 O22 74.9(2)
O8 Dy3 O22 122.1(2)
O18 Dy3 O22 75.3(2)
O9 Dy3 O27 139.7(2)
O8 Dy3 O27 138.5(2)
O18 Dy3 O27 80.8(2)
O22 Dy3 O27 80.4(2)
O9 Dy3 O4 69.5(2)
O8 Dy3 O4 140.8(2)
O18 Dy3 O4 144.6(2)
O22 Dy3 O4 76.3(2)
O27 Dy3 O4 74.1(2)
O9 Dy3 O3 139.5(2)
O8 Dy3 O3 68.9(2)
O18 Dy3 O3 76.8(2)
O22 Dy3 O3 144.6(2)
O27 Dy3 O3 73.9(2)
O4 Dy3 O3 118.09(18)
O9 Dy3 O1A 81.7(3)
O8 Dy3 O1A 83.5(3)
O18 Dy3 O1A 143.3(4)
O22 Dy3 O1A 141.3(3)
O27 Dy3 O1A 99.4(3)
O4 Dy3 O1A 66.8(3)
O3 Dy3 O1A 68.2(3)
O9 Dy3 N11B 78.3(7)
O8 Dy3 N11B 77.1(6)
O18 Dy3 N11B 140.8(7)
O22 Dy3 N11B 143.5(7)
O27 Dy3 N11B 106.0(6)
O4 Dy3 N11B 71.4(6)
O3 Dy3 N11B 68.6(7)
O2 Cr1 O5 87.0(2)
O2 Cr1 O11 97.0(2)
O5 Cr1 O11 90.0(3)
O2 Cr1 O13 94.3(2)
O5 Cr1 O13 176.0(3)
O11 Cr1 O13 86.1(3)
O2 Cr1 O6 87.0(2)
O5 Cr1 O6 92.6(3)
O11 Cr1 O6 175.4(2)
O13 Cr1 O6 91.3(3)
O2 Cr1 N1 166.7(3)
O5 Cr1 N1 84.6(3)
O11 Cr1 N1 93.4(3)
O13 Cr1 N1 94.8(3)
O6 Cr1 N1 83.1(3)
O3 Cr2 O8 86.3(2)
O3 Cr2 O7 86.4(2)
O8 Cr2 O7 92.2(3)
O3 Cr2 O15 95.9(3)
O8 Cr2 O15 176.4(2)
O7 Cr2 O15 90.7(3)
O3 Cr2 O17 97.0(2)
O8 Cr2 O17 88.4(3)
O7 Cr2 O17 176.6(3)
O15 Cr2 O17 88.6(3)
O3 Cr2 N2 165.9(3)
O8 Cr2 N2 83.6(3)
O7 Cr2 N2 84.3(3)
O15 Cr2 N2 94.7(3)
O17 Cr2 N2 92.5(3)
O4 Cr3 O9 86.5(2)
O4 Cr3 O10 86.3(2)
O9 Cr3 O10 92.7(3)
O4 Cr3 O19 95.8(3)
O9 Cr3 O19 176.0(3)
O10 Cr3 O19 90.7(3)
O4 Cr3 O21 94.6(2)
O9 Cr3 O21 89.7(3)
O10 Cr3 O21 177.4(3)
O19 Cr3 O21 86.8(3)
O4 Cr3 N3 164.7(3)
O9 Cr3 N3 82.2(3)
O10 Cr3 N3 84.0(3)
O19 Cr3 N3 96.1(3)
O21 Cr3 N3 95.6(3)
Dy1 O1A Dy3 111.8(5)
Dy1 O1A Dy2 112.9(4)
Dy3 O1A Dy2 110.5(5)
Dy1 O1A H1A 107.1
Dy3 O1A H1A 107.1
Dy2 O1A H1A 107.1
N12B N11B Dy3 114.2(19)
N12B N11B Dy2 110(2)
Dy3 N11B Dy2 107.8(10)
N12B N11B Dy1 115.2(19)
Dy3 N11B Dy1 104.0(9)
Dy2 N11B Dy1 104.8(9)
N13B N12B N11B 179(3)
Cr1 O2 Dy1 100.0(2)
Cr1 O2 Dy2 99.2(2)
Dy1 O2 Dy2 113.6(2)
Cr1 O2 H2 114.0
Dy1 O2 H2 114.0
Dy2 O2 H2 114.0
Cr2 O3 Dy2 100.2(2)
Cr2 O3 Dy3 100.0(2)
Dy2 O3 Dy3 112.7(2)
Cr2 O3 H3 114.1
Dy2 O3 H3 114.1
Dy3 O3 H3 114.1
Cr3 O4 Dy1 99.9(2)
Cr3 O4 Dy3 99.6(2)
Dy1 O4 Dy3 113.5(2)
Cr3 O4 H4 114.0
Dy1 O4 H4 114.0
Dy3 O4 H4 114.0
C5 N1 C1 113.5(8)
C5 N1 C3 112.4(7)
C1 N1 C3 110.9(9)
C5 N1 Cr1 111.2(6)
C1 N1 Cr1 102.5(5)
C3 N1 Cr1 105.7(6)
N1 C1 C2 110.6(9)
N1 C1 H1B 109.5
C2 C1 H1B 109.5
N1 C1 H1C 109.5
C2 C1 H1C 109.5
H1B C1 H1C 108.1
O5 C2 C1 111.0(8)
O5 C2 H2A 109.4
C1 C2 H2A 109.4
O5 C2 H2B 109.4
C1 C2 H2B 109.4
H2A C2 H2B 108.0
C2 O5 Cr1 113.4(5)
C2 O5 Dy2 144.3(5)
Cr1 O5 Dy2 102.2(3)
C4 C3 N1 109.9(8)
C4 C3 H3A 109.7
N1 C3 H3A 109.7
C4 C3 H3B 109.7
N1 C3 H3B 109.7
H3A C3 H3B 108.2
O6 C4 C3 109.6(9)
O6 C4 H4A 109.8
C3 C4 H4A 109.8
O6 C4 H4B 109.8
C3 C4 H4B 109.8
H4A C4 H4B 108.2
C4 O6 Cr1 109.3(5)
C4 O6 Dy1 136.1(6)
Cr1 O6 Dy1 101.5(2)
N1 C5 C6 116.4(9)
N1 C5 H5A 108.2
C6 C5 H5A 108.2
N1 C5 H5B 108.2
C6 C5 H5B 108.2
H5A C5 H5B 107.3
C7 C6 C5 111.4(10)
C7 C6 H6A 109.3
C5 C6 H6A 109.3
C7 C6 H6B 109.3
C5 C6 H6B 109.3
H6A C6 H6B 108.0
C8 C7 C6 112.9(10)
C8 C7 H7A 109.0
C6 C7 H7A 109.0
C8 C7 H7B 109.0
C6 C7 H7B 109.0
H7A C7 H7B 107.8
C7 C8 H8A 109.5
C7 C8 H8B 109.5
H8A C8 H8B 109.5
C7 C8 H8C 109.5
H8A C8 H8C 109.5
H8B C8 H8C 109.5
C11 N2 C13 110.9(7)
C11 N2 C9 112.8(9)
C13 N2 C9 111.4(8)
C11 N2 Cr2 103.5(6)
C13 N2 Cr2 112.8(6)
C9 N2 Cr2 105.1(5)
C10A C9 N2 111.1(10)
N2 C9 C10B 113.2(13)
C10A C9 H9A 109.4
N2 C9 H9A 109.4
C10A C9 H9B 109.4
N2 C9 H9B 109.4
H9A C9 H9B 108.0
N2 C9 H9C 108.9
C10B C9 H9C 108.9
N2 C9 H9D 108.9
C10B C9 H9D 108.9
H9C C9 H9D 107.7
O7 C10A C9 110.8(12)
O7 C10A H10A 109.5
C9 C10A H10A 109.5
O7 C10A H10B 109.5
C9 C10A H10B 109.5
H10A C10A H10B 108.1
O7 C10B C9 108.0(19)
O7 C10B H10C 110.1
C9 C10B H10C 110.1
O7 C10B H10D 110.1
C9 C10B H10D 110.1
H10C C10B H10D 108.4
C10A O7 C10B 46.2(14)
C10A O7 Cr2 109.6(7)
C10B O7 Cr2 112.1(11)
C10A O7 Dy2 138.3(8)
C10B O7 Dy2 139.6(11)
Cr2 O7 Dy2 102.1(3)
N2 C11 C12 109.7(8)
N2 C11 H11A 109.7
C12 C11 H11A 109.7
N2 C11 H11B 109.7
C12 C11 H11B 109.7
H11A C11 H11B 108.2
O8 C12 C11 110.2(9)
O8 C12 H12A 109.6
C11 C12 H12A 109.6
O8 C12 H12B 109.6
C11 C12 H12B 109.6
H12A C12 H12B 108.1
C12 O8 Cr2 116.0(6)
C12 O8 Dy3 140.9(6)
Cr2 O8 Dy3 102.9(3)
N2 C13 C14 114.9(9)
N2 C13 H13A 108.6
C14 C13 H13A 108.6
N2 C13 H13B 108.6
C14 C13 H13B 108.6
H13A C13 H13B 107.5
C15 C14 C13 111.9(12)
C15 C14 H14A 109.2
C13 C14 H14A 109.2
C15 C14 H14B 109.2
C13 C14 H14B 109.2
H14A C14 H14B 107.9
C16 C15 C14 112.7(13)
C16 C15 H15A 109.0
C14 C15 H15A 109.0
C16 C15 H15B 109.0
C14 C15 H15B 109.0
H15A C15 H15B 107.8
C15 C16 H16A 109.5
C15 C16 H16B 109.5
H16A C16 H16B 109.5
C15 C16 H16C 109.5
H16A C16 H16C 109.5
H16B C16 H16C 109.5
C21 N3 C17 110.9(7)
C21 N3 C19 109.3(8)
C17 N3 C19 114.0(8)
C21 N3 Cr3 114.2(6)
C17 N3 Cr3 102.6(6)
C19 N3 Cr3 105.6(5)
N3 C17 C18 108.9(8)
N3 C17 H17A 109.9
C18 C17 H17A 109.9
N3 C17 H17B 109.9
C18 C17 H17B 109.9
H17A C17 H17B 108.3
O9 C18 C17 111.0(8)
O9 C18 H18A 109.4
C17 C18 H18A 109.4
O9 C18 H18B 109.4
C17 C18 H18B 109.4
H18A C18 H18B 108.0
C18 O9 Cr3 114.8(6)
C18 O9 Dy3 139.8(6)
Cr3 O9 Dy3 102.6(2)
C20 C19 N3 113.4(9)
C20 C19 H19A 108.9
N3 C19 H19A 108.9
C20 C19 H19B 108.9
N3 C19 H19B 108.9
H19A C19 H19B 107.7
O10 C20 C19 110.8(9)
O10 C20 H20A 109.5
C19 C20 H20A 109.5
O10 C20 H20B 109.5
C19 C20 H20B 109.5
H20A C20 H20B 108.1
C20 O10 Cr3 110.1(5)
C20 O10 Dy1 137.7(6)
Cr3 O10 Dy1 101.8(2)
N3 C21 C22 115.8(8)
N3 C21 H21A 108.3
C22 C21 H21A 108.3
N3 C21 H21B 108.3
C22 C21 H21B 108.3
H21A C21 H21B 107.4
C23 C22 C21 112.0(9)
C23 C22 H22A 109.2
C21 C22 H22A 109.2
C23 C22 H22B 109.2
C21 C22 H22B 109.2
H22A C22 H22B 107.9
C22 C23 C24 112.7(12)
C22 C23 H23A 109.1
C24 C23 H23A 109.1
C22 C23 H23B 109.1
C24 C23 H23B 109.1
H23A C23 H23B 107.8
C23 C24 H24A 109.5
C23 C24 H24B 109.5
H24A C24 H24B 109.5
C23 C24 H24C 109.5
H24A C24 H24C 109.5
H24B C24 H24C 109.5
C25 O11 Cr1 126.0(5)
C25 O12 Dy2 136.1(6)
O12 C25 O11 124.8(8)
O12 C25 C26 117.9(8)
O11 C25 C26 117.3(7)
C29 C26 C27 113.4(13)
C29 C26 C25 112.1(10)
C27 C26 C25 110.7(9)
C29 C26 C28 109.2(15)
C27 C26 C28 104.3(14)
C25 C26 C28 106.6(10)
C26 C27 H27A 109.5
C26 C27 H27B 109.5
H27A C27 H27B 109.5
C26 C27 H27C 109.5
H27A C27 H27C 109.5
H27B C27 H27C 109.5
C26 C28 H28A 109.5
C26 C28 H28B 109.5
H28A C28 H28B 109.5
C26 C28 H28C 109.5
H28A C28 H28C 109.5
H28B C28 H28C 109.5
C26 C29 H29A 109.5
C26 C29 H29B 109.5
H29A C29 H29B 109.5
C26 C29 H29C 109.5
H29A C29 H29C 109.5
H29B C29 H29C 109.5
C30 O13 Cr1 126.5(5)
C30 O14 Dy1 134.2(6)
O14 C30 O13 126.5(8)
O14 C30 C31 119.4(9)
O13 C30 C31 114.0(8)
C34 C31 C33 110.6(13)
C34 C31 C30 110.0(9)
C33 C31 C30 111.2(9)
C34 C31 C32 111.6(15)
C33 C31 C32 106.9(10)
C30 C31 C32 106.5(9)
C31 C32 H32A 109.5
C31 C32 H32B 109.5
H32A C32 H32B 109.5
C31 C32 H32C 109.5
H32A C32 H32C 109.5
H32B C32 H32C 109.5
C31 C33 H33A 109.5
C31 C33 H33B 109.5
H33A C33 H33B 109.5
C31 C33 H33C 109.5
H33A C33 H33C 109.5
H33B C33 H33C 109.5
C31 C34 H34A 109.5
C31 C34 H34B 109.5
H34A C34 H34B 109.5
C31 C34 H34C 109.5
H34A C34 H34C 109.5
H34B C34 H34C 109.5
C35 O15 Cr2 125.3(6)
C35 O16 Dy2 136.6(6)
O16 C35 O15 125.2(9)
O16 C35 C36 119.3(8)
O15 C35 C36 115.4(8)
C39A C36 C37A 117.1(13)
C38B C36 C37B 117(3)
C39A C36 C35 113.3(11)
C38B C36 C35 114(2)
C37A C36 C35 108.3(9)
C37B C36 C35 113(2)
C38B C36 C39B 94(2)
C37B C36 C39B 109(3)
C35 C36 C39B 107.5(16)
C39A C36 C38A 105.8(13)
C37A C36 C38A 103.1(11)
C35 C36 C38A 108.4(11)
C36 C37A H37A 109.5
C36 C37A H37B 109.5
H37A C37A H37B 109.5
C36 C37A H37C 109.5
H37A C37A H37C 109.5
H37B C37A H37C 109.5
C36 C38A H38A 109.5
C36 C38A H38B 109.5
H38A C38A H38B 109.5
C36 C38A H38C 109.5
H38A C38A H38C 109.5
H38B C38A H38C 109.5
C36 C39A H39A 109.5
C36 C39A H39B 109.5
H39A C39A H39B 109.5
C36 C39A H39C 109.5
H39A C39A H39C 109.5
H39B C39A H39C 109.5
C36 C37B H37D 109.5
C36 C37B H37E 109.5
H37D C37B H37E 109.5
C36 C37B H37F 109.5
H37D C37B H37F 109.5
H37E C37B H37F 109.5
C36 C38B H38D 109.5
C36 C38B H38E 109.5
H38D C38B H38E 109.5
C36 C38B H38F 109.5
H38D C38B H38F 109.5
H38E C38B H38F 109.5
C36 C39B H39D 109.5
C36 C39B H39E 109.5
H39D C39B H39E 109.5
C36 C39B H39F 109.5
H39D C39B H39F 109.5
H39E C39B H39F 109.5
C40 O17 Cr2 124.1(5)
C40 O18 Dy3 135.4(6)
O18 C40 O17 126.0(7)
O18 C40 C41 119.3(8)
O17 C40 C41 114.7(8)
C43 C41 C42 107.1(11)
C43 C41 C44 110.7(12)
C42 C41 C44 113.4(12)
C43 C41 C40 105.7(9)
C42 C41 C40 108.8(8)
C44 C41 C40 110.9(8)
C41 C42 H42A 109.5
C41 C42 H42B 109.5
H42A C42 H42B 109.5
C41 C42 H42C 109.5
H42A C42 H42C 109.5
H42B C42 H42C 109.5
C41 C43 H43A 109.5
C41 C43 H43B 109.5
H43A C43 H43B 109.5
C41 C43 H43C 109.5
H43A C43 H43C 109.5
H43B C43 H43C 109.5
C41 C44 H44A 109.5
C41 C44 H44B 109.5
H44A C44 H44B 109.5
C41 C44 H44C 109.5
H44A C44 H44C 109.5
H44B C44 H44C 109.5
C45 O19 Cr3 127.1(6)
C45 O20 Dy1 136.7(5)
O20 C45 O19 123.8(8)
O20 C45 C46 119.9(7)
O19 C45 C46 116.3(8)
C47 C46 C48 113.0(12)
C47 C46 C45 111.6(9)
C48 C46 C45 107.8(9)
C47 C46 C49 111.4(13)
C48 C46 C49 104.8(13)
C45 C46 C49 107.9(10)
C46 C47 H47A 109.5
C46 C47 H47B 109.5
H47A C47 H47B 109.5
C46 C47 H47C 109.5
H47A C47 H47C 109.5
H47B C47 H47C 109.5
C46 C48 H48A 109.5
C46 C48 H48B 109.5
H48A C48 H48B 109.5
C46 C48 H48C 109.5
H48A C48 H48C 109.5
H48B C48 H48C 109.5
C46 C49 H49A 109.5
C46 C49 H49B 109.5
H49A C49 H49B 109.5
C46 C49 H49C 109.5
H49A C49 H49C 109.5
H49B C49 H49C 109.5
C50 O21 Cr3 126.2(6)
C50 O22 Dy3 136.4(6)
O22 C50 O21 125.1(8)
O22 C50 C51 118.6(8)
O21 C50 C51 116.3(8)
C52B C51 C54B 115.7(18)
C52B C51 C53B 114.2(17)
C54B C51 C53B 106(2)
C53A C51 C52A 111.4(14)
C53A C51 C54A 112.6(14)
C52A C51 C54A 102.5(13)
C53A C51 C50 115.4(11)
C52B C51 C50 110.1(12)
C54B C51 C50 105.2(15)
C53B C51 C50 105.1(13)
C52A C51 C50 109.9(11)
C54A C51 C50 104.1(11)
C51 C52A H52A 109.5
C51 C52A H52B 109.5
H52A C52A H52B 109.5
C51 C52A H52C 109.5
H52A C52A H52C 109.5
H52B C52A H52C 109.5
C51 C53A H53A 109.5
C51 C53A H53B 109.5
H53A C53A H53B 109.5
C51 C53A H53C 109.5
H53A C53A H53C 109.5
H53B C53A H53C 109.5
C51 C54A H54A 109.5
C51 C54A H54B 109.5
H54A C54A H54B 109.5
C51 C54A H54C 109.5
H54A C54A H54C 109.5
H54B C54A H54C 109.5
C51 C52B H52D 109.5
C51 C52B H52E 109.5
H52D C52B H52E 109.5
C51 C52B H52F 109.5
H52D C52B H52F 109.5
H52E C52B H52F 109.5
C51 C53B H53D 109.5
C51 C53B H53E 109.5
H53D C53B H53E 109.5
C51 C53B H53F 109.5
H53D C53B H53F 109.5
H53E C53B H53F 109.5
C51 C54B H54D 109.5
C51 C54B H54E 109.5
H54D C54B H54E 109.5
C51 C54B H54F 109.5
H54D C54B H54F 109.5
H54E C54B H54F 109.5
C55 O23 Dy1 138.5(6)
O24 C55 O23 124.6(9)
O24 C55 C56 118.7(9)
O23 C55 C56 116.7(8)
C57B C56 C55 116.2(16)
C57B C56 C58B 118(2)
C55 C56 C58B 112.6(16)
C57B C56 C59B 106(2)
C55 C56 C59B 104(2)
C58B C56 C59B 97(3)
C55 C56 C58A 105.7(17)
C55 C56 C57A 111.0(13)
C58A C56 C57A 94.1(18)
C55 C56 C59A 113.2(14)
C58A C56 C59A 125(2)
C57A C56 C59A 105.6(18)
C56 C57A H57A 109.5
C56 C57A H57B 109.5
H57A C57A H57B 109.5
C56 C57A H57C 109.5
H57A C57A H57C 109.5
H57B C57A H57C 109.5
C56 C58A H58A 109.5
C56 C58A H58B 109.5
H58A C58A H58B 109.5
C56 C58A H58C 109.5
H58A C58A H58C 109.5
H58B C58A H58C 109.5
C56 C59A H59A 109.5
C56 C59A H59B 109.5
H59A C59A H59B 109.5
C56 C59A H59C 109.5
H59A C59A H59C 109.5
H59B C59A H59C 109.5
C56 C57B H57D 109.5
C56 C57B H57E 109.5
H57D C57B H57E 109.5
C56 C57B H57F 109.5
H57D C57B H57F 109.5
H57E C57B H57F 109.5
C56 C58B H58D 109.5
C56 C58B H58E 109.5
H58D C58B H58E 109.5
C56 C58B H58F 109.5
H58D C58B H58F 109.5
H58E C58B H58F 109.5
C56 C59B H59D 109.5
C56 C59B H59E 109.5
H59D C59B H59E 109.5
C56 C59B H59F 109.5
H59D C59B H59F 109.5
H59E C59B H59F 109.5
C60 O25 Dy2 140.1(6)
O25 C60 O26 122.3(8)
O25 C60 C61A 123.2(10)
O26 C60 C61A 114.4(10)
O25 C60 C61B 112.7(14)
O26 C60 C61B 124.8(14)
C60 C61A C63A 107.5(15)
C60 C61A C62A 108.0(15)
C63A C61A C62A 110.9(11)
C60 C61A C64A 111.2(16)
C63A C61A C64A 110.0(12)
C62A C61A C64A 109.3(11)
C61A C62A H62A 109.5
C61A C62A H62B 109.5
H62A C62A H62B 109.5
C61A C62A H62C 109.5
H62A C62A H62C 109.5
H62B C62A H62C 109.5
C61A C63A H63A 109.5
C61A C63A H63B 109.5
H63A C63A H63B 109.5
C61A C63A H63C 109.5
H63A C63A H63C 109.5
H63B C63A H63C 109.5
C61A C64A H64A 109.5
C61A C64A H64B 109.5
H64A C64A H64B 109.5
C61A C64A H64C 109.5
H64A C64A H64C 109.5
H64B C64A H64C 109.5
C60 C61B C63B 110(3)
C60 C61B C62B 116(2)
C63B C61B C62B 109.9(14)
C60 C61B C64B 103(3)
C63B C61B C64B 108.7(14)
C62B C61B C64B 108.9(14)
C61B C62B H62D 109.5
C61B C62B H62E 109.5
H62D C62B H62E 109.5
C61B C62B H62F 109.5
H62D C62B H62F 109.5
H62E C62B H62F 109.5
C61B C63B H63D 109.5
C61B C63B H63E 109.5
H63D C63B H63E 109.5
C61B C63B H63F 109.5
H63D C63B H63F 109.5
H63E C63B H63F 109.5
C61B C64B H64D 109.5
C61B C64B H64E 109.5
H64D C64B H64E 109.5
C61B C64B H64F 109.5
H64D C64B H64F 109.5
H64E C64B H64F 109.5
Dy3 O27 H271 121(4)
Dy3 O27 H272 124(4)
H271 O27 H272 110(6)

loop_
_geom_bond_atom_site_label_1
_geom_bond_atom_site_label_2
_geom_bond_distance
Dy1 O23 2.306(7)
Dy1 O10 2.314(6)
Dy1 O6 2.332(6)
Dy1 O20 2.360(6)
Dy1 O4 2.374(5)
Dy1 O2 2.389(6)
Dy1 O1A 2.394(11)
Dy1 O14 2.398(5)
Dy1 N11B 2.60(3)
Dy2 O25 2.296(6)
Dy2 O7 2.317(6)
Dy2 O5 2.317(5)
Dy2 O12 2.357(6)
Dy2 O16 2.362(6)
Dy2 O3 2.381(5)
Dy2 O2 2.407(6)
Dy2 O1A 2.423(13)
Dy2 N11B 2.47(3)
Dy3 O9 2.303(6)
Dy3 O8 2.305(6)
Dy3 O18 2.358(5)
Dy3 O22 2.360(6)
Dy3 O27 2.381(6)
Dy3 O4 2.392(6)
Dy3 O3 2.397(6)
Dy3 O1A 2.420(12)
Dy3 N11B 2.46(3)
Cr1 O2 1.946(6)
Cr1 O5 1.950(6)
Cr1 O11 1.963(6)
Cr1 O13 1.965(6)
Cr1 O6 1.965(6)
Cr1 N1 2.125(7)
Cr2 O3 1.940(6)
Cr2 O8 1.950(7)
Cr2 O7 1.953(5)
Cr2 O15 1.980(7)
Cr2 O17 1.986(6)
Cr2 N2 2.123(8)
Cr3 O4 1.952(6)
Cr3 O9 1.954(6)
Cr3 O10 1.959(6)
Cr3 O19 1.972(7)
Cr3 O21 1.989(6)
Cr3 N3 2.109(8)
O1A H1A 1.0000
N11B N12B 1.19(2)
N12B N13B 1.18(2)
O2 H2 1.0000
O3 H3 1.0000
O4 H4 1.0000
N1 C5 1.480(10)
N1 C1 1.489(13)
N1 C3 1.519(14)
C1 C2 1.499(13)
C1 H1B 0.9900
C1 H1C 0.9900
C2 O5 1.402(12)
C2 H2A 0.9900
C2 H2B 0.9900
C3 C4 1.482(16)
C3 H3A 0.9900
C3 H3B 0.9900
C4 O6 1.396(10)
C4 H4A 0.9900
C4 H4B 0.9900
C5 C6 1.529(14)
C5 H5A 0.9900
C5 H5B 0.9900
C6 C7 1.523(14)
C6 H6A 0.9900
C6 H6B 0.9900
C7 C8 1.519(19)
C7 H7A 0.9900
C7 H7B 0.9900
C8 H8A 0.9800
C8 H8B 0.9800
C8 H8C 0.9800
N2 C11 1.493(13)
N2 C13 1.496(12)
N2 C9 1.497(12)
C9 C10A 1.488(19)
C9 C10B 1.51(3)
C9 H9A 0.9900
C9 H9B 0.9900
C9 H9C 0.9900
C9 H9D 0.9900
C10A O7 1.393(16)
C10A H10A 0.9900
C10A H10B 0.9900
C10B O7 1.43(3)
C10B H10C 0.9900
C10B H10D 0.9900
C11 C12 1.537(15)
C11 H11A 0.9900
C11 H11B 0.9900
C12 O8 1.405(12)
C12 H12A 0.9900
C12 H12B 0.9900
C13 C14 1.546(15)
C13 H13A 0.9900
C13 H13B 0.9900
C14 C15 1.541(19)
C14 H14A 0.9900
C14 H14B 0.9900
C15 C16 1.54(3)
C15 H15A 0.9900
C15 H15B 0.9900
C16 H16A 0.9800
C16 H16B 0.9800
C16 H16C 0.9800
N3 C21 1.478(12)
N3 C17 1.478(11)
N3 C19 1.500(12)
C17 C18 1.515(15)
C17 H17A 0.9900
C17 H17B 0.9900
C18 O9 1.429(10)
C18 H18A 0.9900
C18 H18B 0.9900
C19 C20 1.486(15)
C19 H19A 0.9900
C19 H19B 0.9900
C20 O10 1.395(12)
C20 H20A 0.9900
C20 H20B 0.9900
C21 C22 1.523(13)
C21 H21A 0.9900
C21 H21B 0.9900
C22 C23 1.521(16)
C22 H22A 0.9900
C22 H22B 0.9900
C23 C24 1.535(17)
C23 H23A 0.9900
C23 H23B 0.9900
C24 H24A 0.9800
C24 H24B 0.9800
C24 H24C 0.9800
O11 C25 1.296(11)
O12 C25 1.256(10)
C25 C26 1.529(12)
C26 C29 1.499(16)
C26 C27 1.503(17)
C26 C28 1.54(2)
C27 H27A 0.9800
C27 H27B 0.9800
C27 H27C 0.9800
C28 H28A 0.9800
C28 H28B 0.9800
C28 H28C 0.9800
C29 H29A 0.9800
C29 H29B 0.9800
C29 H29C 0.9800
O13 C30 1.286(11)
O14 C30 1.243(10)
C30 C31 1.530(12)
C31 C34 1.493(18)
C31 C33 1.525(16)
C31 C32 1.539(19)
C32 H32A 0.9800
C32 H32B 0.9800
C32 H32C 0.9800
C33 H33A 0.9800
C33 H33B 0.9800
C33 H33C 0.9800
C34 H34A 0.9800
C34 H34B 0.9800
C34 H34C 0.9800
O15 C35 1.287(11)
O16 C35 1.243(11)
C35 C36 1.536(14)
C36 C39A 1.508(14)
C36 C38B 1.522(17)
C36 C37A 1.526(13)
C36 C37B 1.527(17)
C36 C39B 1.570(16)
C36 C38A 1.571(14)
C37A H37A 0.9800
C37A H37B 0.9800
C37A H37C 0.9800
C38A H38A 0.9800
C38A H38B 0.9800
C38A H38C 0.9800
C39A H39A 0.9800
C39A H39B 0.9800
C39A H39C 0.9800
C37B H37D 0.9800
C37B H37E 0.9800
C37B H37F 0.9800
C38B H38D 0.9800
C38B H38E 0.9800
C38B H38F 0.9800
C39B H39D 0.9800
C39B H39E 0.9800
C39B H39F 0.9800
O17 C40 1.299(11)
O18 C40 1.225(11)
C40 C41 1.544(11)
C41 C43 1.513(17)
C41 C42 1.527(16)
C41 C44 1.542(18)
C42 H42A 0.9800
C42 H42B 0.9800
C42 H42C 0.9800
C43 H43A 0.9800
C43 H43B 0.9800
C43 H43C 0.9800
C44 H44A 0.9800
C44 H44B 0.9800
C44 H44C 0.9800
O19 C45 1.285(10)
O20 C45 1.265(11)
C45 C46 1.518(13)
C46 C47 1.506(15)
C46 C48 1.510(16)
C46 C49 1.57(2)
C47 H47A 0.9800
C47 H47B 0.9800
C47 H47C 0.9800
C48 H48A 0.9800
C48 H48B 0.9800
C48 H48C 0.9800
C49 H49A 0.9800
C49 H49B 0.9800
C49 H49C 0.9800
O21 C50 1.290(11)
O22 C50 1.235(12)
C50 C51 1.541(12)
C51 C53A 1.504(15)
C51 C52B 1.506(15)
C51 C54B 1.528(16)
C51 C53B 1.532(16)
C51 C52A 1.534(14)
C51 C54A 1.535(14)
C52A H52A 0.9800
C52A H52B 0.9800
C52A H52C 0.9800
C53A H53A 0.9800
C53A H53B 0.9800
C53A H53C 0.9800
C54A H54A 0.9800
C54A H54B 0.9800
C54A H54C 0.9800
C52B H52D 0.9800
C52B H52E 0.9800
C52B H52F 0.9800
C53B H53D 0.9800
C53B H53E 0.9800
C53B H53F 0.9800
C54B H54D 0.9800
C54B H54E 0.9800
C54B H54F 0.9800
O23 C55 1.278(12)
O24 C55 1.256(11)
C55 C56 1.509(14)
C56 C57B 1.505(17)
C56 C58B 1.517(18)
C56 C59B 1.522(19)
C56 C58A 1.525(18)
C56 C57A 1.526(16)
C56 C59A 1.530(17)
C57A H57A 0.9800
C57A H57B 0.9800
C57A H57C 0.9800
C58A H58A 0.9800
C58A H58B 0.9800
C58A H58C 0.9800
C59A H59A 0.9800
C59A H59B 0.9800
C59A H59C 0.9800
C57B H57D 0.9800
C57B H57E 0.9800
C57B H57F 0.9800
C58B H58D 0.9800
C58B H58E 0.9800
C58B H58F 0.9800
C59B H59D 0.9800
C59B H59E 0.9800
C59B H59F 0.9800
O25 C60 1.257(11)
O26 C60 1.259(11)
C60 C61A 1.479(16)
C60 C61B 1.49(2)
C61A C63A 1.565(16)
C61A C62A 1.566(16)
C61A C64A 1.575(17)
C62A H62A 0.9800
C62A H62B 0.9800
C62A H62C 0.9800
C63A H63A 0.9800
C63A H63B 0.9800
C63A H63C 0.9800
C64A H64A 0.9800
C64A H64B 0.9800
C64A H64C 0.9800
C61B C63B 1.573(18)
C61B C62B 1.573(17)
C61B C64B 1.583(18)
C62B H62D 0.9800
C62B H62E 0.9800
C62B H62F 0.9800
C63B H63D 0.9800
C63B H63E 0.9800
C63B H63F 0.9800
C64B H64D 0.9800
C64B H64E 0.9800
C64B H64F 0.9800
O27 H271 0.93(4)
O27 H272 0.88(4)

loop_
_geom_hbond_atom_site_label_D
_geom_hbond_atom_site_label_H
_geom_hbond_atom_site_label_A
_geom_hbond_distance_DH
_geom_hbond_distance_HA
_geom_hbond_distance_DA
_geom_hbond_angle_DHA
O3 H3 O26 1.00 1.94 2.783(10) 140.8
O4 H4 O24 1.00 1.97 2.828(10) 142.5
O27 H271 O24 0.93(4) 1.84(5) 2.743(10) 163(9)
O27 H272 O26 0.88(4) 1.90(5) 2.728(11) 156(9)
